data_9013596
loop_
_publ_author_name
'Kyono, A.'

_publ_section_title
;Molecular conformation and anion configuration variations for As4S4 and
 As4Se4 in an anion-substituted solid solution Locality: synthetic Note:
 S1Se3-7
;
_journal_name_full 'American Mineralogist'
_journal_page_first 451
_journal_page_last 460
_journal_paper_doi 10.2138/am.2009.3075
_journal_volume 94
_journal_year 2009
_chemical_compound_source Synthetic
_chemical_formula_structural As4Se4
_chemical_formula_sum 'As S0.28 Se0.72'
_space_group_IT_number 14
_symmetry_space_group_name_Hall '-P 2yn'
_symmetry_space_group_name_H-M 'P 1 21/n 1'
_cell_angle_alpha 90
_cell_angle_beta 106.558
_cell_angle_gamma 90
_cell_length_a 9.5316
_cell_length_b 13.7453
_cell_length_c 6.7038
_cell_volume 841.875
_database_code_amcsd 0004886
_exptl_crystal_density_diffrn 4.442
_cod_original_formula_sum 'As (S.28 Se.72)'
_cod_database_code 9013596
_amcsd_formula_title As4Se4

loop_
_space_group_symop_operation_xyz
x,y,z
1/2+x,1/2-y,1/2+z
1/2-x,1/2+y,1/2-z
-x,-y,-z

loop_
_atom_site_aniso_label
_atom_site_aniso_U_11
_atom_site_aniso_U_22
_atom_site_aniso_U_33
_atom_site_aniso_U_12
_atom_site_aniso_U_13
_atom_site_aniso_U_23
As1 0.02330 0.01750 0.02370 -0.00280 0.00370 -0.00420
As2 0.01680 0.02210 0.02800 0.00120 0.00640 -0.00070
As3 0.02210 0.02370 0.01580 0.00000 0.00220 -0.00490
As4 0.01760 0.02510 0.02890 0.00290 0.00050 0.00260
SX1 0.02970 0.02260 0.02140 0.00060 0.00530 0.00030
SeX1 0.02970 0.02260 0.02140 0.00060 0.00530 0.00030
SX2 0.02230 0.02230 0.02240 -0.00150 0.00690 0.00290
SeX2 0.02230 0.02230 0.02240 -0.00150 0.00690 0.00290
SX3 0.02160 0.01940 0.03100 0.00340 0.00620 0.00720
SeX3 0.02160 0.01940 0.03100 0.00340 0.00620 0.00720
SX4 0.02800 0.03080 0.02460 0.00370 0.01410 -0.00640
SeX4 0.02800 0.03080 0.02460 0.00370 0.01410 -0.00640

loop_
_atom_site_label
_atom_site_fract_x
_atom_site_fract_y
_atom_site_fract_z
_atom_site_occupancy
_atom_site_U_iso_or_equiv
_atom_site_type_symbol
_atom_site_attached_hydrogens
As1 0.11650 -0.01908 0.75820 1.00000 0.02220 As 0
As2 0.42590 0.14050 0.86180 1.00000 0.02230 As 0
As3 0.32360 0.12984 0.17570 1.00000 0.02120 As 0
As4 0.03930 0.16060 0.70600 1.00000 0.02510 As 0
SX1 0.34338 -0.00904 0.69719 0.22900 0.02500 S 0
SeX1 0.34338 -0.00904 0.69719 0.77100 0.02500 Se 0
SX2 0.21394 -0.02484 0.11854 0.21000 0.02220 S 0
SeX2 0.21394 -0.02484 0.11854 0.79000 0.02220 Se 0
SX3 0.24189 0.22982 0.64128 0.40300 0.02440 S 0
SeX3 0.24189 0.22982 0.64128 0.59700 0.02440 Se 0
SX4 0.10935 0.21488 0.05527 0.27700 0.02650 S 0
SeX4 0.10935 0.21488 0.05527 0.72300 0.02650 Se 0

loop_
_cod_changelog_entry_id
_cod_changelog_entry_author
_cod_changelog_entry_date
_cod_changelog_entry_text
1
;cod-tools version 3.8.0
Id: cif_guess_AMCSD_atom_types 9581 2023-05-17 12:35:41Z saulius
;
2023-05-23T09:24:55+03:00
;Derived atom types and hydrogen counts
from atom names that follow the AMCSD naming convention
(Wat == water, O-H == hydroxyl).
;

loop_
_cod_related_entry_id
_cod_related_entry_database
_cod_related_entry_code
1 AMCSD 0004886

_cell_formula_units_Z 16
